data_1529797
loop_
_publ_author_name
'Degtyarev, P.A.'
'Pokrovskii, A.N.'
'Korytnaya, F.M.'
'Kovba, L.M.'

_publ_section_title
;
 Crystal structure of K3 Yb (S O4)3
;
_journal_name_full Kristallografiya
_journal_page_first 1036
_journal_page_last 1039
_journal_volume 23
_journal_year 1978
_chemical_formula_sum 'K3 O12 S3 Yb'
_chemical_name_systematic 'K3 Yb (S O4)3'
_space_group_IT_number 9
_symmetry_space_group_name_Hall 'B -2b'
_symmetry_space_group_name_H-M 'B 1 1 b'
_cell_angle_alpha 90
_cell_angle_beta 90
_cell_angle_gamma 124.15
_cell_formula_units_Z 4
_cell_length_a 10.39
_cell_length_b 8.99
_cell_length_c 14.65
_cell_volume 1132.447
_citation_journal_id_ASTM KRISAJ
_cod_data_source_file Degtyarev_KRISAJ_1978_429.cif
_cod_data_source_block K3O12S3Yb1
_cod_original_sg_symbol_Hall 'C -2yc (-x,z,y)'
_cod_original_formula_sum 'K3 O12 S3 Yb1'
_cod_database_code 1529797

loop_
_symmetry_equiv_pos_as_xyz
x,y,z
x,y+1/2,-z
x+1/2,y,z+1/2
x+1/2,y+1/2,-z+1/2

loop_
_atom_site_label
_atom_site_type_symbol
_atom_site_fract_x
_atom_site_fract_y
_atom_site_fract_z
_atom_site_occupancy
_atom_site_U_iso_or_equiv
S1 S+6 0.84 0.642 0.1907 1 0.0
O7 O-2 0.768 0.699 0.138 1 0.0
O8 O-2 0.517 0.811 0.375 1 0.0
O1 O-2 0.892 0.722 0.282 1 0.0
O4 O-2 0.961 0.855 0.453 1 0.0
O2 O-2 0.505 0.703 0.063 1 0.0
O6 O-2 0.216 0.953 0.299 1 0.0
K3 K+1 0.232 0.976 0.0663 1 0.0
S2 S+6 0.583 0.756 0.3533 1 0.0
O9 O-2 0.589 0.667 0.431 1 0.0
S3 S+6 0.506 0.861 0.0561 1 0.0
O3 O-2 0.965 0.655 0.136 1 0.0
O12 O-2 0.667 0.022 0.076 1 0.0
Yb1 Yb+3 0 0 0.3379 1 0.0
K1 K+1 0.334 0.887 0.4874 1 0.0
K2 K+1 0.197 0.647 0.2527 1 0.0
O11 O-2 0.415 0.876 0.137 1 0.0
O5 O-2 0.747 0.916 0.335 1 0.0
O10 O-2 0.012 0.162 0.226 1 0.0
